data_7064274
loop_
_publ_author_name
'Guo, Dong-Gui'
'Zhang, Sijie'
'Liu, Lin-Lu'
'Cen, Hong-Xing'
'Liu, Xiong-Li'
'Wang, Hui-Juan'
'Peng, Li-Jun'

_publ_section_title
;
 Biomimetic synthesis of dispiro sesquiterpene lactone type alkaloids and
 discovery of potential anticancer scaffolds
;
_journal_issue 7
_journal_name_full 'New Journal of Chemistry'
_journal_page_first 3225
_journal_page_last 3238
_journal_paper_doi 10.1039/D5NJ04317D
_journal_volume 50
_journal_year 2026
_chemical_absolute_configuration ad
_chemical_formula_moiety 'C28 H33 F N2 O4'
_chemical_formula_sum 'C28 H33 F N2 O4'
_chemical_formula_weight 480.56
_space_group_crystal_system orthorhombic
_space_group_IT_number 19
_space_group_name_Hall 'P 2ac 2ab'
_space_group_name_H-M_alt 'P 21 21 21'
_atom_sites_solution_hydrogens geom
_atom_sites_solution_primary direct
_audit_creation_date 2024-04-21
_audit_creation_method
;
Olex2 1.5-beta
(compiled 2022.04.07 svn.rca3783a0 for OlexSys, GUI svn.r6439)
;
_audit_update_record
;
2025-10-19 deposited with the CCDC.	2026-01-12 downloaded from the CCDC.
;
_cell_angle_alpha 90
_cell_angle_beta 90
_cell_angle_gamma 90
_cell_formula_units_Z 8
_cell_length_a 11.07456(8)
_cell_length_b 19.22227(13)
_cell_length_c 23.30686(16)
_cell_measurement_reflns_used 26088
_cell_measurement_temperature 100.00(10)
_cell_measurement_theta_max 73.2360
_cell_measurement_theta_min 2.3560
_cell_volume 4961.52(6)
_computing_cell_refinement 'CrysAlisPro 1.171.43.92a (Rigaku OD, 2023)'
_computing_data_collection 'CrysAlisPro system (CCD 43.92a 64-bit (release 05-10-2023))'
_computing_data_reduction 'CrysAlisPro 1.171.43.92a (Rigaku OD, 2023)'
_computing_molecular_graphics 'Olex2 1.5-beta (Dolomanov et al., 2009)'
_computing_publication_material 'Olex2 1.5-beta (Dolomanov et al., 2009)'
_computing_structure_refinement 'SHELXL 2018/3 (Sheldrick, 2015)'
_computing_structure_solution 'SHELXS  (Sheldrick, 2008)'
_diffrn_ambient_environment N~2~
_diffrn_ambient_temperature 100.00(10)
_diffrn_detector 'Hybrid Pixel Array Detector'
_diffrn_detector_area_resol_mean 10.0000
_diffrn_detector_type HyPix
_diffrn_measured_fraction_theta_full 1.000
_diffrn_measured_fraction_theta_max 0.981
_diffrn_measurement_details
;
List of Runs (angles in degrees, time in seconds):

  # Type    Start    End  Width  t~exp~   \w     \q     \k     \f   Frames
#--------------------------------------------------------------------------
  1  \w    -26.00  71.00   0.50    0.10    --   45.87 -79.00 -43.00  194
  2  \w    -25.00  29.00   0.50    0.10    --   45.87 -19.00  30.00  108
  3  \w    -25.00   7.00   0.50    0.10    --   45.87 -19.00 -30.00   64
  4  \w     27.00  53.00   0.50    0.16    --   99.00 -45.00-120.00   52
  5  \w     26.00  55.00   0.50    0.16    --   99.00 -61.00  60.00   58
  6  \w     27.00  52.00   0.50    0.16    --   99.00 -45.00 120.00   50
  7  \w     26.00  52.00   0.50    0.16    --   99.00 -51.00 165.00   52
  8  \w     39.00 107.00   0.50    0.16    --   99.00 -77.00 150.00  136
  9  \w     27.00  52.00   0.50    0.16    --   99.00 -45.00  30.00   50
 10  \w     27.00  52.00   0.50    0.16    --   99.00 -45.00-150.00   50
 11  \w    127.00 159.00   0.50    0.16    --   99.00  61.00-120.00   64
 12  \w     81.00 171.00   0.50    0.16    --   99.00  15.00  30.00  180
 13  \w     89.00 172.00   0.50    0.16    --   99.00  51.00 -48.00  166
 14  \w   -103.00 -76.00   0.50    0.16    --  -99.00  77.00  30.00   54
 15  \w    -69.00 -37.00   0.50    0.16    --  -99.00  77.00  30.00   64
 16  \w    -66.00 -26.00   0.50    0.16    --  -99.00  61.00   0.00   80
 17  \w    -64.00 -28.00   0.50    0.16    --  -99.00  61.00  30.00   72
 18  \w    -51.00 -26.00   0.50    0.16    --  -99.00  61.00  60.00   50
 19  \w    -79.00 -42.00   0.50    0.16    --  -99.00  79.00  80.00   74
 20  \w   -115.00 -88.00   0.50    0.16    --  -99.00  79.00  80.00   54
 21  \w    -56.00 -31.00   0.50    0.16    --  -99.00  51.00 -48.00   50
 22  \w    -21.00  27.00   0.50    0.10    --  -45.87  37.00-120.00   96
 23  \w    -12.00  14.00   0.50    0.10    --  -45.87  19.00 -90.00   52
 24  \w   -106.00 -76.00   0.50    0.16    --  -99.00  96.00 175.00   60
;
_diffrn_measurement_device 'four-circle diffractometer'
_diffrn_measurement_device_type 'XtaLAB Synergy R, DW system, HyPix'
_diffrn_measurement_method '\w scans'
_diffrn_orient_matrix_type 'CrysAlisPro convention (1999,Acta A55,543-557)'
_diffrn_orient_matrix_UB_11 0.0453334000
_diffrn_orient_matrix_UB_12 0.0648180000
_diffrn_orient_matrix_UB_13 -0.0323984000
_diffrn_orient_matrix_UB_21 0.0744395000
_diffrn_orient_matrix_UB_22 0.0215902000
_diffrn_orient_matrix_UB_23 0.0529155000
_diffrn_orient_matrix_UB_31 0.1083584000
_diffrn_orient_matrix_UB_32 -0.0419394000
_diffrn_orient_matrix_UB_33 -0.0228069000
_diffrn_radiation_monochromator mirror
_diffrn_radiation_probe x-ray
_diffrn_radiation_type 'Cu K\a'
_diffrn_radiation_wavelength 1.54184
_diffrn_reflns_av_R_equivalents 0.0343
_diffrn_reflns_av_unetI/netI 0.0296
_diffrn_reflns_Laue_measured_fraction_full 1.000
_diffrn_reflns_Laue_measured_fraction_max 0.981
_diffrn_reflns_limit_h_max 13
_diffrn_reflns_limit_h_min -10
_diffrn_reflns_limit_k_max 17
_diffrn_reflns_limit_k_min -23
_diffrn_reflns_limit_l_max 28
_diffrn_reflns_limit_l_min -28
_diffrn_reflns_number 33378
_diffrn_reflns_point_group_measured_fraction_full 0.998
_diffrn_reflns_point_group_measured_fraction_max 0.969
_diffrn_reflns_theta_full 67.684
_diffrn_reflns_theta_max 73.374
_diffrn_reflns_theta_min 2.980
_diffrn_source 'Rotating-anode X-ray tube'
_diffrn_source_type 'Rigaku (Cu) X-ray Source'
_exptl_absorpt_coefficient_mu 0.742
_exptl_absorpt_correction_T_max 1.00000
_exptl_absorpt_correction_T_min 0.59763
_exptl_absorpt_correction_type multi-scan
_exptl_absorpt_process_details
;
CrysAlisPro 1.171.43.92a (Rigaku Oxford Diffraction, 2023)
Empirical absorption correction using spherical harmonics,
implemented in SCALE3 ABSPACK scaling algorithm.
;
_exptl_crystal_colour 'metallic dark colourless'
_exptl_crystal_density_diffrn 1.287
_exptl_crystal_description block
_exptl_crystal_F_000 2048
_exptl_crystal_size_max 0.15
_exptl_crystal_size_mid 0.12
_exptl_crystal_size_min 0.1
_refine_diff_density_max 0.139
_refine_diff_density_min -0.216
_refine_diff_density_rms 0.037
_refine_ls_abs_structure_details
;
 Flack x determined using 3945 quotients [(I+)-(I-)]/[(I+)+(I-)]
 (Parsons, Flack and Wagner, Acta Cryst. B69 (2013) 249-259).
;
_refine_ls_abs_structure_Flack -0.08(4)
_refine_ls_extinction_method none
_refine_ls_goodness_of_fit_ref 1.043
_refine_ls_hydrogen_treatment constr
_refine_ls_matrix_type full
_refine_ls_number_parameters 637
_refine_ls_number_reflns 9661
_refine_ls_number_restraints 0
_refine_ls_restrained_S_all 1.043
_refine_ls_R_factor_all 0.0311
_refine_ls_R_factor_gt 0.0296
_refine_ls_shift/su_max 0.003
_refine_ls_shift/su_mean 0.000
_refine_ls_structure_factor_coef Fsqd
_refine_ls_weighting_details 'w=1/[\s^2^(Fo^2^)+(0.0352P)^2^+0.7302P] where P=(Fo^2^+2Fc^2^)/3'
_refine_ls_weighting_scheme calc
_refine_ls_wR_factor_gt 0.0709
_refine_ls_wR_factor_ref 0.0718
_reflns_Friedel_coverage 0.783
_reflns_Friedel_fraction_full 0.995
_reflns_Friedel_fraction_max 0.954
_reflns_number_gt 9273
_reflns_number_total 9661
_reflns_threshold_expression 'I > 2\s(I)'
_cod_data_source_file d5nj04317d2.cif
_cod_data_source_block dt-8-no
_cod_database_code 7064274
_shelx_shelxl_version_number 2018/3
_chemical_oxdiff_formula 'C H O N F'
_shelx_space_group_comment
;
The symmetry employed for this shelxl refinement is uniquely defined
by the following loop, which should always be used as a source of
symmetry information in preference to the above space-group names.
They are only intended as comments.
;
_olex2_refinement_description
;
1. Fixed Uiso
 At 1.2 times of:
  All C(H) groups, All C(H,H) groups
 At 1.5 times of:
  All C(H,H,H) groups
2.a Ternary CH refined with riding coordinates:
 C8(H8), C9(H9), C14(H14), C28(H28), C38(H38), C41(H41), C47(H47), C50(H50)
2.b Secondary CH2 refined with riding coordinates:
 C2(H2A,H2B), C3(H3A,H3B), C4(H4A,H4B), C10(H10A,H10B), C13(H13A,H13B),
 C15(H15A,H15B), C16(H16A,H16B), C17(H17A,H17B), C42(H42A,H42B), C43(H43A,H43B),
  C44(H44A,H44B), C46(H46A,H46B), C49(H49A,H49B), C51(H51A,H51B), C52(H52A,
 H52B), C53(H53A,H53B)
2.c Aromatic/amide H refined with riding coordinates:
 C7(H7), C21(H21), C23(H23), C24(H24), C39(H39), C58(H58), C59(H59), C61(H61)
2.d Idealised Me refined as rotating group:
 C26(H26A,H26B,H26C), C27(H27A,H27B,H27C), C29(H29A,H29B,H29C), C67(H67A,H67B,
 H67C), C69(H69A,H69B,H69C), C70(H70A,H70B,H70C)
;
_olex2_submission_special_instructions 'No special instructions were received'
_oxdiff_exptl_absorpt_empirical_details
;
Empirical correction (ABSPACK) includes:
- Absorption correction using spherical harmonics
- Frame scaling
;
_oxdiff_exptl_absorpt_empirical_full_max 1.518
_oxdiff_exptl_absorpt_empirical_full_min 0.326

loop_
_space_group_symop_operation_xyz
'x, y, z'
'-x+1/2, -y, z+1/2'
'x+1/2, -y+1/2, -z'
'-x, y+1/2, -z+1/2'

loop_
_atom_site_label
_atom_site_type_symbol
_atom_site_fract_x
_atom_site_fract_y
_atom_site_fract_z
_atom_site_U_iso_or_equiv
_atom_site_adp_type
_atom_site_occupancy
_atom_site_site_symmetry_order
_atom_site_calc_flag
_atom_site_refinement_flags_posn
_atom_site_refinement_flags_adp
_atom_site_refinement_flags_occupancy
_atom_site_disorder_assembly
_atom_site_disorder_group
F1 F -0.10230(10) 0.14856(6) 0.71768(5) 0.0271(2) Uani 1 1 d . . . . .
O1 O 0.50077(12) 0.20813(7) 0.70498(6) 0.0249(3) Uani 1 1 d . . . . .
O2 O 0.32434(13) 0.20098(8) 0.74989(6) 0.0313(3) Uani 1 1 d . . . . .
O3 O 0.22416(11) 0.28462(6) 0.57652(5) 0.0188(3) Uani 1 1 d . . . . .
O4 O 0.42497(12) 0.20221(7) 0.54674(6) 0.0238(3) Uani 1 1 d . . . . .
N1 N 0.13597(14) 0.32816(8) 0.60618(6) 0.0185(3) Uani 1 1 d . . . . .
N2 N 0.31466(15) 0.11910(8) 0.59444(6) 0.0196(3) Uani 1 1 d . . . . .
C1 C 0.68031(16) 0.33367(9) 0.72045(8) 0.0186(4) Uani 1 1 d . . . . .
C2 C 0.81067(17) 0.36226(10) 0.72126(8) 0.0236(4) Uani 1 1 d . . . . .
H2A H 0.863330 0.328529 0.741368 0.028 Uiso 1 1 calc R U . . .
H2B H 0.840007 0.366347 0.681279 0.028 Uiso 1 1 calc R U . . .
C3 C 0.82200(17) 0.43314(11) 0.75061(9) 0.0267(4) Uani 1 1 d . . . . .
H3A H 0.796878 0.429282 0.791254 0.032 Uiso 1 1 calc R U . . .
H3B H 0.907145 0.448779 0.749621 0.032 Uiso 1 1 calc R U . . .
C4 C 0.74241(19) 0.48588(10) 0.71982(9) 0.0266(4) Uani 1 1 d . . . . .
H4A H 0.769433 0.490367 0.679502 0.032 Uiso 1 1 calc R U . . .
H4B H 0.751324 0.531886 0.738442 0.032 Uiso 1 1 calc R U . . .
C6 C 0.59223(16) 0.38931(9) 0.70072(7) 0.0176(4) Uani 1 1 d . . . . .
C7 C 0.50024(16) 0.37494(9) 0.66594(7) 0.0170(3) Uani 1 1 d . . . . .
H7 H 0.450962 0.413137 0.654952 0.020 Uiso 1 1 calc R U . . .
C8 C 0.46530(16) 0.30471(9) 0.64194(8) 0.0171(3) Uani 1 1 d . . . . .
H8 H 0.460461 0.308062 0.599188 0.021 Uiso 1 1 calc R U . . .
C9 C 0.55612(17) 0.24743(9) 0.65807(8) 0.0194(4) Uani 1 1 d . . . . .
H9 H 0.566730 0.215756 0.624407 0.023 Uiso 1 1 calc R U . . .
C10 C 0.67907(16) 0.27337(9) 0.67680(8) 0.0203(4) Uani 1 1 d . . . . .
H10A H 0.723807 0.288502 0.642208 0.024 Uiso 1 1 calc R U . . .
H10B H 0.723889 0.233766 0.693647 0.024 Uiso 1 1 calc R U . . .
C11 C 0.38350(17) 0.22451(10) 0.71172(8) 0.0210(4) Uani 1 1 d . . . . .
C12 C 0.34275(16) 0.27582(9) 0.66542(7) 0.0167(3) Uani 1 1 d . . . . .
C13 C 0.25937(16) 0.33127(10) 0.69190(8) 0.0191(4) Uani 1 1 d . . . . .
H13A H 0.195163 0.308342 0.714610 0.023 Uiso 1 1 calc R U . . .
H13B H 0.306483 0.361548 0.717967 0.023 Uiso 1 1 calc R U . . .
C14 C 0.20288(16) 0.37488(9) 0.64475(8) 0.0191(4) Uani 1 1 d . . . . .
H14 H 0.267209 0.399969 0.622881 0.023 Uiso 1 1 calc R U . . .
C15 C 0.10128(17) 0.42473(10) 0.65989(9) 0.0250(4) Uani 1 1 d . . . . .
H15A H 0.133087 0.468772 0.675895 0.030 Uiso 1 1 calc R U . . .
H15B H 0.044622 0.403622 0.687760 0.030 Uiso 1 1 calc R U . . .
C16 C 0.04007(18) 0.43663(10) 0.60130(10) 0.0281(4) Uani 1 1 d . . . . .
H16A H 0.066606 0.481225 0.584205 0.034 Uiso 1 1 calc R U . . .
H16B H -0.048907 0.437294 0.605381 0.034 Uiso 1 1 calc R U . . .
C17 C 0.08082(19) 0.37445(10) 0.56376(9) 0.0257(4) Uani 1 1 d . . . . .
H17A H 0.011188 0.351984 0.544628 0.031 Uiso 1 1 calc R U . . .
H17B H 0.140107 0.389142 0.534368 0.031 Uiso 1 1 calc R U . . .
C18 C 0.26847(16) 0.23569(9) 0.61759(7) 0.0172(4) Uani 1 1 d . . . . .
C19 C 0.34791(17) 0.18531(9) 0.58139(7) 0.0187(4) Uani 1 1 d . . . . .
C20 C 0.17397(17) 0.18630(9) 0.64173(7) 0.0174(4) Uani 1 1 d . . . . .
C21 C 0.06811(16) 0.19706(10) 0.67233(8) 0.0193(4) Uani 1 1 d . . . . .
H21 H 0.041853 0.242521 0.682332 0.023 Uiso 1 1 calc R U . . .
C22 C 0.00223(17) 0.13849(10) 0.68769(8) 0.0215(4) Uani 1 1 d . . . . .
C23 C 0.03525(17) 0.07175(10) 0.67394(8) 0.0234(4) Uani 1 1 d . . . . .
H23 H -0.013537 0.033507 0.685299 0.028 Uiso 1 1 calc R U . . .
C24 C 0.14136(18) 0.06082(10) 0.64307(8) 0.0219(4) Uani 1 1 d . . . . .
H24 H 0.166541 0.015230 0.632856 0.026 Uiso 1 1 calc R U . . .
C25 C 0.20880(17) 0.11845(9) 0.62778(8) 0.0188(4) Uani 1 1 d . . . . .
C26 C 0.36597(19) 0.05781(10) 0.56699(9) 0.0241(4) Uani 1 1 d . . . . .
H26A H 0.398796 0.026596 0.596346 0.036 Uiso 1 1 calc R U . . .
H26B H 0.430730 0.072020 0.540840 0.036 Uiso 1 1 calc R U . . .
H26C H 0.302907 0.033566 0.545301 0.036 Uiso 1 1 calc R U . . .
C27 C 0.55207(19) 0.47746(11) 0.78011(9) 0.0278(4) Uani 1 1 d . . . . .
H27A H 0.466271 0.465060 0.778960 0.042 Uiso 1 1 calc R U . . .
H27B H 0.560431 0.526750 0.790105 0.042 Uiso 1 1 calc R U . . .
H27C H 0.593182 0.448963 0.808992 0.042 Uiso 1 1 calc R U . . .
C28 C 0.60909(17) 0.46430(10) 0.72091(8) 0.0213(4) Uani 1 1 d . . . . .
H28 H 0.565758 0.494765 0.692884 0.026 Uiso 1 1 calc R U . . .
C29 C 0.64776(18) 0.30790(10) 0.78114(8) 0.0233(4) Uani 1 1 d . . . . .
H29A H 0.561477 0.296746 0.782747 0.035 Uiso 1 1 calc R U . . .
H29B H 0.666116 0.344387 0.809181 0.035 Uiso 1 1 calc R U . . .
H29C H 0.694994 0.266169 0.790080 0.035 Uiso 1 1 calc R U . . .
F2 F 0.75633(10) 0.39493(6) 0.57159(5) 0.0295(3) Uani 1 1 d . . . . .
O48 O 0.48294(13) 0.59283(7) 0.38790(6) 0.0274(3) Uani 1 1 d . . . . .
O55 O 0.31426(11) 0.53328(6) 0.55895(5) 0.0202(3) Uani 1 1 d . . . . .
O65 O 0.19540(13) 0.51150(7) 0.45208(6) 0.0284(3) Uani 1 1 d . . . . .
O68 O 0.63555(12) 0.56656(7) 0.44602(6) 0.0258(3) Uani 1 1 d . . . . .
N54 N 0.39475(14) 0.55772(8) 0.60389(7) 0.0198(3) Uani 1 1 d . . . . .
N64 N 0.33233(15) 0.42251(8) 0.45453(7) 0.0224(3) Uani 1 1 d . . . . .
C36 C 0.53147(18) 0.58236(9) 0.43994(8) 0.0222(4) Uani 1 1 d . . . . .
C37 C 0.43804(16) 0.59497(9) 0.48707(8) 0.0190(4) Uani 1 1 d . . . . .
C38 C 0.33982(17) 0.64012(9) 0.45608(8) 0.0204(4) Uani 1 1 d . . . . .
H38 H 0.258507 0.620584 0.465475 0.024 Uiso 1 1 calc R U . . .
C39 C 0.34039(17) 0.71649(10) 0.47159(8) 0.0220(4) Uani 1 1 d . . . . .
H39 H 0.306751 0.728407 0.507774 0.026 Uiso 1 1 calc R U . . .
C40 C 0.38274(16) 0.76880(10) 0.44019(8) 0.0212(4) Uani 1 1 d . . . . .
C41 C 0.38297(19) 0.84244(10) 0.46511(9) 0.0277(4) Uani 1 1 d . . . . .
H41 H 0.315150 0.845224 0.493341 0.033 Uiso 1 1 calc R U . . .
C42 C 0.36011(19) 0.89796(11) 0.41923(10) 0.0323(5) Uani 1 1 d . . . . .
H42A H 0.274591 0.895813 0.406992 0.039 Uiso 1 1 calc R U . . .
H42B H 0.374824 0.944586 0.435867 0.039 Uiso 1 1 calc R U . . .
C43 C 0.4408(2) 0.88794(11) 0.36747(10) 0.0334(5) Uani 1 1 d . . . . .
H43A H 0.526592 0.890271 0.379319 0.040 Uiso 1 1 calc R U . . .
H43B H 0.425887 0.925429 0.339226 0.040 Uiso 1 1 calc R U . . .
C44 C 0.4147(2) 0.81747(12) 0.34026(10) 0.0341(5) Uani 1 1 d . . . . .
H44A H 0.466811 0.811813 0.306063 0.041 Uiso 1 1 calc R U . . .
H44B H 0.329707 0.816743 0.327112 0.041 Uiso 1 1 calc R U . . .
C45 C 0.43563(18) 0.75526(11) 0.38095(8) 0.0243(4) Uani 1 1 d . . . . .
C46 C 0.3694(2) 0.69246(11) 0.35500(9) 0.0292(4) Uani 1 1 d . . . . .
H46A H 0.285339 0.706621 0.346414 0.035 Uiso 1 1 calc R U . . .
H46B H 0.408489 0.680717 0.318054 0.035 Uiso 1 1 calc R U . . .
C47 C 0.36523(18) 0.62725(11) 0.39146(8) 0.0259(4) Uani 1 1 d . . . . .
H47 H 0.302036 0.595297 0.375816 0.031 Uiso 1 1 calc R U . . .
C49 C 0.50192(17) 0.63137(9) 0.53772(8) 0.0198(4) Uani 1 1 d . . . . .
H49A H 0.579261 0.607484 0.545814 0.024 Uiso 1 1 calc R U . . .
H49B H 0.520241 0.680112 0.527115 0.024 Uiso 1 1 calc R U . . .
C50 C 0.42405(17) 0.63053(9) 0.59099(8) 0.0201(4) Uani 1 1 d . . . . .
H50 H 0.348061 0.657265 0.583854 0.024 Uiso 1 1 calc R U . . .
C51 C 0.47892(18) 0.65266(10) 0.64776(8) 0.0253(4) Uani 1 1 d . . . . .
H51A H 0.476202 0.703829 0.652384 0.030 Uiso 1 1 calc R U . . .
H51B H 0.563648 0.636735 0.651089 0.030 Uiso 1 1 calc R U . . .
C52 C 0.3972(2) 0.61606(10) 0.69226(9) 0.0263(4) Uani 1 1 d . . . . .
H52A H 0.446417 0.593640 0.722536 0.032 Uiso 1 1 calc R U . . .
H52B H 0.341483 0.649748 0.710438 0.032 Uiso 1 1 calc R U . . .
C53 C 0.32651(17) 0.56118(10) 0.65767(8) 0.0224(4) Uani 1 1 d . . . . .
H53A H 0.326042 0.515663 0.677540 0.027 Uiso 1 1 calc R U . . .
H53B H 0.242223 0.576240 0.650872 0.027 Uiso 1 1 calc R U . . .
C56 C 0.38597(16) 0.52249(9) 0.50817(8) 0.0193(4) Uani 1 1 d . . . . .
C57 C 0.44196(17) 0.40769(10) 0.48258(8) 0.0202(4) Uani 1 1 d . . . . .
C58 C 0.50661(19) 0.34628(10) 0.47961(8) 0.0231(4) Uani 1 1 d . . . . .
H58 H 0.478709 0.308061 0.457424 0.028 Uiso 1 1 calc R U . . .
C59 C 0.61440(18) 0.34258(10) 0.51043(8) 0.0236(4) Uani 1 1 d . . . . .
H59 H 0.662052 0.301499 0.509587 0.028 Uiso 1 1 calc R U . . .
C60 C 0.65073(17) 0.39932(10) 0.54208(8) 0.0227(4) Uani 1 1 d . . . . .
C61 C 0.58553(17) 0.46068(10) 0.54595(8) 0.0207(4) Uani 1 1 d . . . . .
H61 H 0.612920 0.498457 0.568785 0.025 Uiso 1 1 calc R U . . .
C62 C 0.47878(17) 0.46463(9) 0.51515(8) 0.0197(4) Uani 1 1 d . . . . .
C63 C 0.29154(17) 0.48742(10) 0.46734(8) 0.0212(4) Uani 1 1 d . . . . .
C67 C 0.26228(19) 0.37212(11) 0.42227(9) 0.0284(4) Uani 1 1 d . . . . .
H67A H 0.309218 0.356197 0.389132 0.043 Uiso 1 1 calc R U . . .
H67B H 0.187241 0.393800 0.408973 0.043 Uiso 1 1 calc R U . . .
H67C H 0.243079 0.332323 0.446919 0.043 Uiso 1 1 calc R U . . .
C69 C 0.5006(2) 0.85709(12) 0.49805(11) 0.0421(6) Uani 1 1 d . . . . .
H69A H 0.512186 0.821421 0.527588 0.063 Uiso 1 1 calc R U . . .
H69B H 0.495695 0.902975 0.516221 0.063 Uiso 1 1 calc R U . . .
H69C H 0.568919 0.856196 0.471325 0.063 Uiso 1 1 calc R U . . .
C70 C 0.57363(19) 0.74234(11) 0.38490(10) 0.0298(4) Uani 1 1 d . . . . .
H70A H 0.602253 0.721533 0.349008 0.045 Uiso 1 1 calc R U . . .
H70B H 0.590586 0.710681 0.416860 0.045 Uiso 1 1 calc R U . . .
H70C H 0.615245 0.786654 0.391340 0.045 Uiso 1 1 calc R U . . .

loop_
_atom_site_aniso_label
_atom_site_aniso_U_11
_atom_site_aniso_U_22
_atom_site_aniso_U_33
_atom_site_aniso_U_23
_atom_site_aniso_U_13
_atom_site_aniso_U_12
F1 0.0194(5) 0.0297(6) 0.0323(6) 0.0047(5) 0.0029(5) -0.0027(5)
O1 0.0205(6) 0.0217(6) 0.0324(7) 0.0098(6) -0.0044(6) -0.0027(6)
O2 0.0269(7) 0.0420(8) 0.0249(7) 0.0135(6) -0.0043(6) -0.0095(7)
O3 0.0232(6) 0.0167(6) 0.0166(6) 0.0007(5) -0.0006(5) 0.0009(5)
O4 0.0271(7) 0.0227(7) 0.0215(6) -0.0039(5) 0.0065(6) -0.0043(6)
N1 0.0185(7) 0.0157(7) 0.0212(7) -0.0015(6) -0.0019(6) 0.0013(6)
N2 0.0224(8) 0.0163(7) 0.0200(7) -0.0008(6) -0.0010(6) 0.0001(6)
C1 0.0170(8) 0.0174(8) 0.0213(8) 0.0000(7) -0.0013(7) -0.0001(7)
C2 0.0168(8) 0.0270(10) 0.0269(10) -0.0030(8) -0.0015(8) -0.0025(8)
C3 0.0182(9) 0.0299(10) 0.0322(10) -0.0082(9) -0.0007(8) -0.0064(8)
C4 0.0275(10) 0.0223(9) 0.0300(10) -0.0047(8) 0.0010(8) -0.0080(8)
C6 0.0175(8) 0.0174(9) 0.0179(8) 0.0002(7) 0.0037(7) -0.0020(7)
C7 0.0165(8) 0.0143(8) 0.0203(8) 0.0011(7) 0.0028(7) 0.0009(7)
C8 0.0160(8) 0.0169(8) 0.0185(8) 0.0002(7) 0.0006(7) -0.0011(7)
C9 0.0184(9) 0.0157(8) 0.0241(9) 0.0000(7) -0.0002(7) -0.0010(7)
C10 0.0165(8) 0.0179(8) 0.0266(9) -0.0008(7) -0.0002(7) 0.0018(7)
C11 0.0210(9) 0.0212(9) 0.0210(9) 0.0023(7) -0.0054(7) -0.0049(8)
C12 0.0172(8) 0.0166(8) 0.0164(8) 0.0002(7) -0.0003(7) -0.0035(7)
C13 0.0169(8) 0.0212(9) 0.0190(8) -0.0033(7) 0.0018(7) -0.0027(7)
C14 0.0166(8) 0.0168(8) 0.0237(9) -0.0039(7) 0.0007(7) -0.0020(7)
C15 0.0179(9) 0.0208(9) 0.0363(11) -0.0058(8) 0.0022(8) -0.0016(8)
C16 0.0207(9) 0.0200(9) 0.0436(12) 0.0019(9) -0.0008(9) 0.0029(8)
C17 0.0262(10) 0.0225(9) 0.0285(10) 0.0042(8) -0.0058(8) 0.0000(8)
C18 0.0188(8) 0.0156(8) 0.0171(8) 0.0008(7) -0.0003(7) -0.0015(7)
C19 0.0223(9) 0.0174(8) 0.0164(8) -0.0023(7) -0.0037(7) 0.0001(7)
C20 0.0187(8) 0.0160(8) 0.0175(8) 0.0006(7) -0.0056(7) -0.0024(7)
C21 0.0201(9) 0.0190(8) 0.0188(8) 0.0003(7) -0.0030(7) -0.0005(7)
C22 0.0165(8) 0.0270(9) 0.0208(8) 0.0035(7) -0.0019(7) -0.0018(8)
C23 0.0244(9) 0.0210(9) 0.0247(9) 0.0070(8) -0.0050(8) -0.0065(8)
C24 0.0266(10) 0.0167(9) 0.0223(9) 0.0025(7) -0.0058(8) -0.0010(8)
C25 0.0206(9) 0.0190(9) 0.0167(8) 0.0011(7) -0.0047(7) -0.0007(7)
C26 0.0294(10) 0.0178(9) 0.0249(9) -0.0028(7) -0.0001(8) 0.0025(8)
C27 0.0309(11) 0.0244(10) 0.0280(10) -0.0057(8) 0.0002(9) 0.0025(8)
C28 0.0240(9) 0.0174(9) 0.0226(9) -0.0009(7) -0.0017(8) -0.0007(8)
C29 0.0242(9) 0.0220(9) 0.0239(9) 0.0031(8) -0.0020(8) 0.0001(8)
F2 0.0250(6) 0.0292(6) 0.0342(6) 0.0041(5) -0.0003(5) 0.0059(5)
O48 0.0329(8) 0.0266(7) 0.0228(7) -0.0043(6) 0.0028(6) 0.0038(6)
O55 0.0194(6) 0.0206(6) 0.0207(6) -0.0051(5) 0.0001(5) -0.0032(5)
O65 0.0242(7) 0.0243(7) 0.0367(8) -0.0037(6) -0.0064(6) -0.0027(6)
O68 0.0234(7) 0.0206(6) 0.0335(7) -0.0015(6) 0.0067(6) 0.0015(6)
N54 0.0220(8) 0.0174(7) 0.0201(7) -0.0040(6) -0.0025(6) -0.0016(6)
N64 0.0255(8) 0.0196(8) 0.0220(7) -0.0054(6) 0.0008(7) -0.0055(7)
C36 0.0269(10) 0.0138(8) 0.0258(10) -0.0028(7) 0.0016(8) -0.0019(7)
C37 0.0197(9) 0.0155(8) 0.0219(9) -0.0027(7) -0.0005(7) -0.0012(7)
C38 0.0189(9) 0.0190(9) 0.0234(9) -0.0002(7) -0.0002(7) -0.0019(7)
C39 0.0209(9) 0.0211(9) 0.0239(9) 0.0005(7) 0.0007(7) 0.0023(8)
C40 0.0170(8) 0.0206(9) 0.0259(9) 0.0026(8) -0.0035(7) 0.0005(7)
C41 0.0280(10) 0.0190(10) 0.0362(11) 0.0028(8) 0.0014(9) 0.0001(8)
C42 0.0225(10) 0.0229(10) 0.0514(13) 0.0105(10) -0.0006(9) 0.0008(8)
C43 0.0256(10) 0.0296(11) 0.0450(13) 0.0191(10) -0.0001(9) 0.0013(9)
C44 0.0318(11) 0.0371(12) 0.0335(11) 0.0137(9) -0.0008(9) 0.0014(10)
C45 0.0232(10) 0.0270(10) 0.0228(9) 0.0060(8) -0.0015(8) 0.0016(8)
C46 0.0316(11) 0.0342(11) 0.0217(9) 0.0013(8) -0.0055(8) 0.0001(9)
C47 0.0263(10) 0.0265(10) 0.0250(10) -0.0044(8) -0.0042(8) -0.0023(8)
C49 0.0177(8) 0.0175(8) 0.0241(9) -0.0031(7) -0.0022(7) -0.0010(7)
C50 0.0201(9) 0.0147(8) 0.0256(9) -0.0045(7) -0.0009(7) 0.0003(7)
C51 0.0275(10) 0.0231(9) 0.0254(9) -0.0082(8) -0.0010(8) -0.0007(8)
C52 0.0363(11) 0.0197(9) 0.0229(9) -0.0028(8) -0.0012(8) 0.0020(8)
C53 0.0235(9) 0.0209(9) 0.0227(9) -0.0014(7) 0.0013(8) 0.0018(8)
C56 0.0196(9) 0.0170(8) 0.0213(8) -0.0032(7) -0.0005(7) -0.0012(7)
C57 0.0239(9) 0.0187(8) 0.0181(8) -0.0001(7) 0.0054(7) -0.0044(7)
C58 0.0326(10) 0.0161(8) 0.0208(9) -0.0019(7) 0.0083(8) -0.0031(8)
C59 0.0313(10) 0.0163(8) 0.0233(9) 0.0032(7) 0.0101(8) 0.0042(8)
C60 0.0215(9) 0.0245(10) 0.0221(9) 0.0057(8) 0.0048(7) 0.0012(8)
C61 0.0239(9) 0.0170(8) 0.0212(9) -0.0014(7) 0.0026(7) -0.0021(8)
C62 0.0221(9) 0.0166(8) 0.0205(8) -0.0003(7) 0.0048(7) -0.0013(7)
C63 0.0224(9) 0.0188(9) 0.0225(9) -0.0018(7) 0.0004(7) -0.0052(8)
C67 0.0295(10) 0.0263(10) 0.0292(10) -0.0110(8) 0.0019(9) -0.0100(9)
C69 0.0552(15) 0.0243(10) 0.0468(14) -0.0019(10) -0.0195(12) -0.0056(11)
C70 0.0232(10) 0.0299(11) 0.0361(11) 0.0040(9) 0.0039(9) 0.0012(9)

loop_
_atom_type_symbol
_atom_type_description
_atom_type_scat_dispersion_real
_atom_type_scat_dispersion_imag
_atom_type_scat_source
C C 0.0181 0.0091 'International Tables Vol C Tables 4.2.6.8 and 6.1.1.4'
H H 0.0000 0.0000 'International Tables Vol C Tables 4.2.6.8 and 6.1.1.4'
F F 0.0727 0.0534 'International Tables Vol C Tables 4.2.6.8 and 6.1.1.4'
N N 0.0311 0.0180 'International Tables Vol C Tables 4.2.6.8 and 6.1.1.4'
O O 0.0492 0.0322 'International Tables Vol C Tables 4.2.6.8 and 6.1.1.4'

loop_
_geom_angle_atom_site_label_1
_geom_angle_atom_site_label_2
_geom_angle_atom_site_label_3
_geom_angle
_geom_angle_site_symmetry_1
_geom_angle_site_symmetry_3
_geom_angle_publ_flag
C11 O1 C9 111.76(14) . . ?
C18 O3 N1 106.85(12) . . ?
O3 N1 C14 107.59(13) . . ?
O3 N1 C17 107.93(14) . . ?
C17 N1 C14 104.59(14) . . ?
C19 N2 C25 110.95(15) . . ?
C19 N2 C26 123.61(16) . . ?
C25 N2 C26 124.11(15) . . ?
C6 C1 C2 110.70(15) . . ?
C6 C1 C10 108.90(15) . . ?
C6 C1 C29 110.73(15) . . ?
C10 C1 C2 106.48(15) . . ?
C29 C1 C2 108.76(15) . . ?
C29 C1 C10 111.20(15) . . ?
C1 C2 H2A 108.9 . . ?
C1 C2 H2B 108.9 . . ?
H2A C2 H2B 107.7 . . ?
C3 C2 C1 113.51(16) . . ?
C3 C2 H2A 108.9 . . ?
C3 C2 H2B 108.9 . . ?
C2 C3 H3A 109.8 . . ?
C2 C3 H3B 109.8 . . ?
H3A C3 H3B 108.2 . . ?
C4 C3 C2 109.55(16) . . ?
C4 C3 H3A 109.8 . . ?
C4 C3 H3B 109.8 . . ?
C3 C4 H4A 109.3 . . ?
C3 C4 H4B 109.3 . . ?
C3 C4 C28 111.67(16) . . ?
H4A C4 H4B 107.9 . . ?
C28 C4 H4A 109.3 . . ?
C28 C4 H4B 109.3 . . ?
C1 C6 C28 119.52(16) . . ?
C7 C6 C1 121.99(16) . . ?
C7 C6 C28 118.49(16) . . ?
C6 C7 H7 116.3 . . ?
C6 C7 C8 127.35(16) . . ?
C8 C7 H7 116.3 . . ?
C7 C8 H8 109.0 . . ?
C7 C8 C9 112.43(15) . . ?
C7 C8 C12 114.16(14) . . ?
C9 C8 H8 109.0 . . ?
C9 C8 C12 103.16(14) . . ?
C12 C8 H8 109.0 . . ?
O1 C9 C8 106.16(14) . . ?
O1 C9 H9 108.7 . . ?
O1 C9 C10 109.34(15) . . ?
C8 C9 H9 108.7 . . ?
C10 C9 C8 115.01(15) . . ?
C10 C9 H9 108.7 . . ?
C1 C10 H10A 108.2 . . ?
C1 C10 H10B 108.2 . . ?
C9 C10 C1 116.46(15) . . ?
C9 C10 H10A 108.2 . . ?
C9 C10 H10B 108.2 . . ?
H10A C10 H10B 107.3 . . ?
O1 C11 C12 110.68(15) . . ?
O2 C11 O1 121.88(17) . . ?
O2 C11 C12 127.44(17) . . ?
C8 C12 C18 112.13(14) . . ?
C11 C12 C8 102.68(14) . . ?
C11 C12 C13 109.91(14) . . ?
C11 C12 C18 109.58(14) . . ?
C13 C12 C8 114.50(14) . . ?
C13 C12 C18 107.91(14) . . ?
C12 C13 H13A 109.7 . . ?
C12 C13 H13B 109.7 . . ?
H13A C13 H13B 108.2 . . ?
C14 C13 C12 109.85(14) . . ?
C14 C13 H13A 109.7 . . ?
C14 C13 H13B 109.7 . . ?
N1 C14 C13 108.25(14) . . ?
N1 C14 H14 110.0 . . ?
N1 C14 C15 98.85(14) . . ?
C13 C14 H14 110.0 . . ?
C13 C14 C15 119.05(16) . . ?
C15 C14 H14 110.0 . . ?
C14 C15 H15A 111.3 . . ?
C14 C15 H15B 111.3 . . ?
C14 C15 C16 102.32(16) . . ?
H15A C15 H15B 109.2 . . ?
C16 C15 H15A 111.3 . . ?
C16 C15 H15B 111.3 . . ?
C15 C16 H16A 110.8 . . ?
C15 C16 H16B 110.8 . . ?
C15 C16 C17 104.94(15) . . ?
H16A C16 H16B 108.8 . . ?
C17 C16 H16A 110.8 . . ?
C17 C16 H16B 110.8 . . ?
N1 C17 C16 102.08(16) . . ?
N1 C17 H17A 111.4 . . ?
N1 C17 H17B 111.4 . . ?
C16 C17 H17A 111.4 . . ?
C16 C17 H17B 111.4 . . ?
H17A C17 H17B 109.2 . . ?
O3 C18 C12 109.19(13) . . ?
O3 C18 C19 103.91(13) . . ?
O3 C18 C20 114.99(14) . . ?
C19 C18 C12 112.98(14) . . ?
C20 C18 C12 113.62(14) . . ?
C20 C18 C19 101.60(14) . . ?
O4 C19 N2 125.96(17) . . ?
O4 C19 C18 126.09(16) . . ?
N2 C19 C18 107.94(15) . . ?
C21 C20 C18 132.72(16) . . ?
C21 C20 C25 119.44(17) . . ?
C25 C20 C18 107.84(15) . . ?
C20 C21 H21 121.4 . . ?
C20 C21 C22 117.10(17) . . ?
C22 C21 H21 121.4 . . ?
F1 C22 C21 117.54(17) . . ?
F1 C22 C23 118.55(17) . . ?
C23 C22 C21 123.91(17) . . ?
C22 C23 H23 120.5 . . ?
C22 C23 C24 119.10(17) . . ?
C24 C23 H23 120.5 . . ?
C23 C24 H24 121.1 . . ?
C25 C24 C23 117.88(18) . . ?
C25 C24 H24 121.1 . . ?
C20 C25 N2 110.49(15) . . ?
C24 C25 N2 126.85(17) . . ?
C24 C25 C20 122.57(17) . . ?
N2 C26 H26A 109.5 . . ?
N2 C26 H26B 109.5 . . ?
N2 C26 H26C 109.5 . . ?
H26A C26 H26B 109.5 . . ?
H26A C26 H26C 109.5 . . ?
H26B C26 H26C 109.5 . . ?
H27A C27 H27B 109.5 . . ?
H27A C27 H27C 109.5 . . ?
H27B C27 H27C 109.5 . . ?
C28 C27 H27A 109.5 . . ?
C28 C27 H27B 109.5 . . ?
C28 C27 H27C 109.5 . . ?
C4 C28 C27 111.44(16) . . ?
C4 C28 H28 107.0 . . ?
C6 C28 C4 111.57(16) . . ?
C6 C28 C27 112.41(16) . . ?
C6 C28 H28 107.0 . . ?
C27 C28 H28 107.0 . . ?
C1 C29 H29A 109.5 . . ?
C1 C29 H29B 109.5 . . ?
C1 C29 H29C 109.5 . . ?
H29A C29 H29B 109.5 . . ?
H29A C29 H29C 109.5 . . ?
H29B C29 H29C 109.5 . . ?
C36 O48 C47 111.91(15) . . ?
C56 O55 N54 107.50(12) . . ?
O55 N54 C50 107.23(13) . . ?
O55 N54 C53 108.35(13) . . ?
C53 N54 C50 104.24(14) . . ?
C57 N64 C67 124.50(16) . . ?
C63 N64 C57 111.73(15) . . ?
C63 N64 C67 123.27(17) . . ?
O48 C36 C37 110.78(16) . . ?
O68 C36 O48 121.96(18) . . ?
O68 C36 C37 127.25(18) . . ?
C36 C37 C38 103.08(15) . . ?
C36 C37 C49 108.13(15) . . ?
C36 C37 C56 109.25(14) . . ?
C38 C37 C56 112.14(14) . . ?
C49 C37 C38 114.79(15) . . ?
C49 C37 C56 109.13(15) . . ?
C37 C38 H38 108.4 . . ?
C39 C38 C37 115.12(15) . . ?
C39 C38 H38 108.4 . . ?
C39 C38 C47 112.71(16) . . ?
C47 C38 C37 103.48(15) . . ?
C47 C38 H38 108.4 . . ?
C38 C39 H39 116.4 . . ?
C40 C39 C38 127.19(17) . . ?
C40 C39 H39 116.4 . . ?
C39 C40 C41 119.45(17) . . ?
C39 C40 C45 120.39(17) . . ?
C45 C40 C41 120.11(17) . . ?
C40 C41 H41 107.3 . . ?
C40 C41 C42 112.30(18) . . ?
C40 C41 C69 111.11(17) . . ?
C42 C41 H41 107.3 . . ?
C42 C41 C69 111.15(18) . . ?
C69 C41 H41 107.3 . . ?
C41 C42 H42A 109.3 . . ?
C41 C42 H42B 109.3 . . ?
H42A C42 H42B 107.9 . . ?
C43 C42 C41 111.72(17) . . ?
C43 C42 H42A 109.3 . . ?
C43 C42 H42B 109.3 . . ?
C42 C43 H43A 109.8 . . ?
C42 C43 H43B 109.8 . . ?
C42 C43 C44 109.43(18) . . ?
H43A C43 H43B 108.2 . . ?
C44 C43 H43A 109.8 . . ?
C44 C43 H43B 109.8 . . ?
C43 C44 H44A 108.8 . . ?
C43 C44 H44B 108.8 . . ?
C43 C44 C45 113.86(18) . . ?
H44A C44 H44B 107.7 . . ?
C45 C44 H44A 108.8 . . ?
C45 C44 H44B 108.8 . . ?
C40 C45 C44 111.53(17) . . ?
C40 C45 C46 107.91(16) . . ?
C40 C45 C70 110.65(17) . . ?
C44 C45 C70 107.96(17) . . ?
C46 C45 C44 107.16(16) . . ?
C46 C45 C70 111.60(17) . . ?
C45 C46 H46A 108.2 . . ?
C45 C46 H46B 108.2 . . ?
H46A C46 H46B 107.4 . . ?
C47 C46 C45 116.33(16) . . ?
C47 C46 H46A 108.2 . . ?
C47 C46 H46B 108.2 . . ?
O48 C47 C38 106.77(15) . . ?
O48 C47 C46 108.37(17) . . ?
O48 C47 H47 109.0 . . ?
C38 C47 H47 109.0 . . ?
C46 C47 C38 114.70(17) . . ?
C46 C47 H47 109.0 . . ?
C37 C49 H49A 109.4 . . ?
C37 C49 H49B 109.4 . . ?
H49A C49 H49B 108.0 . . ?
C50 C49 C37 111.21(15) . . ?
C50 C49 H49A 109.4 . . ?
C50 C49 H49B 109.4 . . ?
N54 C50 C49 107.73(14) . . ?
N54 C50 H50 109.8 . . ?
N54 C50 C51 100.21(15) . . ?
C49 C50 H50 109.8 . . ?
C49 C50 C51 119.01(16) . . ?
C51 C50 H50 109.8 . . ?
C50 C51 H51A 111.2 . . ?
C50 C51 H51B 111.2 . . ?
C50 C51 C52 102.90(16) . . ?
H51A C51 H51B 109.1 . . ?
C52 C51 H51A 111.2 . . ?
C52 C51 H51B 111.2 . . ?
C51 C52 H52A 110.8 . . ?
C51 C52 H52B 110.8 . . ?
H52A C52 H52B 108.8 . . ?
C53 C52 C51 104.94(15) . . ?
C53 C52 H52A 110.8 . . ?
C53 C52 H52B 110.8 . . ?
N54 C53 C52 102.50(15) . . ?
N54 C53 H53A 111.3 . . ?
N54 C53 H53B 111.3 . . ?
C52 C53 H53A 111.3 . . ?
C52 C53 H53B 111.3 . . ?
H53A C53 H53B 109.2 . . ?
O55 C56 C37 109.19(14) . . ?
O55 C56 C62 112.91(15) . . ?
O55 C56 C63 101.14(13) . . ?
C62 C56 C37 115.41(14) . . ?
C62 C56 C63 101.61(14) . . ?
C63 C56 C37 115.62(15) . . ?
C58 C57 N64 126.60(17) . . ?
C58 C57 C62 123.14(18) . . ?
C62 C57 N64 110.26(16) . . ?
C57 C58 H58 121.3 . . ?
C57 C58 C59 117.45(18) . . ?
C59 C58 H58 121.3 . . ?
C58 C59 H59 120.5 . . ?
C60 C59 C58 119.05(18) . . ?
C60 C59 H59 120.5 . . ?
F2 C60 C59 118.26(17) . . ?
F2 C60 C61 117.90(17) . . ?
C59 C60 C61 123.84(18) . . ?
C60 C61 H61 121.4 . . ?
C62 C61 C60 117.23(17) . . ?
C62 C61 H61 121.4 . . ?
C57 C62 C56 108.54(16) . . ?
C61 C62 C56 132.18(17) . . ?
C61 C62 C57 119.28(17) . . ?
O65 C63 N64 125.21(18) . . ?
O65 C63 C56 126.82(17) . . ?
N64 C63 C56 107.84(16) . . ?
N64 C67 H67A 109.5 . . ?
N64 C67 H67B 109.5 . . ?
N64 C67 H67C 109.5 . . ?
H67A C67 H67B 109.5 . . ?
H67A C67 H67C 109.5 . . ?
H67B C67 H67C 109.5 . . ?
C41 C69 H69A 109.5 . . ?
C41 C69 H69B 109.5 . . ?
C41 C69 H69C 109.5 . . ?
H69A C69 H69B 109.5 . . ?
H69A C69 H69C 109.5 . . ?
H69B C69 H69C 109.5 . . ?
C45 C70 H70A 109.5 . . ?
C45 C70 H70B 109.5 . . ?
C45 C70 H70C 109.5 . . ?
H70A C70 H70B 109.5 . . ?
H70A C70 H70C 109.5 . . ?
H70B C70 H70C 109.5 . . ?

loop_
_geom_bond_atom_site_label_1
_geom_bond_atom_site_label_2
_geom_bond_distance
_geom_bond_site_symmetry_2
_geom_bond_publ_flag
F1 C22 1.366(2) . ?
O1 C9 1.464(2) . ?
O1 C11 1.346(2) . ?
O2 C11 1.194(2) . ?
O3 N1 1.4603(19) . ?
O3 C18 1.429(2) . ?
O4 C19 1.219(2) . ?
N1 C14 1.471(2) . ?
N1 C17 1.464(2) . ?
N2 C19 1.359(2) . ?
N2 C25 1.407(2) . ?
N2 C26 1.456(2) . ?
C1 C2 1.545(3) . ?
C1 C6 1.519(3) . ?
C1 C10 1.542(3) . ?
C1 C29 1.542(3) . ?
C2 H2A 0.9900 . ?
C2 H2B 0.9900 . ?
C2 C3 1.530(3) . ?
C3 H3A 0.9900 . ?
C3 H3B 0.9900 . ?
C3 C4 1.523(3) . ?
C4 H4A 0.9900 . ?
C4 H4B 0.9900 . ?
C4 C28 1.534(3) . ?
C6 C7 1.331(3) . ?
C6 C28 1.528(2) . ?
C7 H7 0.9500 . ?
C7 C8 1.512(2) . ?
C8 H8 1.0000 . ?
C8 C9 1.538(3) . ?
C8 C12 1.565(2) . ?
C9 H9 1.0000 . ?
C9 C10 1.514(3) . ?
C10 H10A 0.9900 . ?
C10 H10B 0.9900 . ?
C11 C12 1.530(3) . ?
C12 C13 1.539(3) . ?
C12 C18 1.586(2) . ?
C13 H13A 0.9900 . ?
C13 H13B 0.9900 . ?
C13 C14 1.517(3) . ?
C14 H14 1.0000 . ?
C14 C15 1.519(3) . ?
C15 H15A 0.9900 . ?
C15 H15B 0.9900 . ?
C15 C16 1.542(3) . ?
C16 H16A 0.9900 . ?
C16 H16B 0.9900 . ?
C16 C17 1.548(3) . ?
C17 H17A 0.9900 . ?
C17 H17B 0.9900 . ?
C18 C19 1.557(2) . ?
C18 C20 1.521(2) . ?
C20 C21 1.388(3) . ?
C20 C25 1.398(2) . ?
C21 H21 0.9500 . ?
C21 C22 1.388(3) . ?
C22 C23 1.372(3) . ?
C23 H23 0.9500 . ?
C23 C24 1.394(3) . ?
C24 H24 0.9500 . ?
C24 C25 1.383(3) . ?
C26 H26A 0.9800 . ?
C26 H26B 0.9800 . ?
C26 H26C 0.9800 . ?
C27 H27A 0.9800 . ?
C27 H27B 0.9800 . ?
C27 H27C 0.9800 . ?
C27 C28 1.538(3) . ?
C28 H28 1.0000 . ?
C29 H29A 0.9800 . ?
C29 H29B 0.9800 . ?
C29 H29C 0.9800 . ?
F2 C60 1.359(2) . ?
O48 C36 1.342(2) . ?
O48 C47 1.464(2) . ?
O55 N54 1.4533(19) . ?
O55 C56 1.440(2) . ?
O65 C63 1.214(2) . ?
O68 C36 1.200(2) . ?
N54 C50 1.468(2) . ?
N54 C53 1.465(2) . ?
N64 C57 1.408(3) . ?
N64 C63 1.360(2) . ?
N64 C67 1.451(2) . ?
C36 C37 1.528(3) . ?
C37 C38 1.568(3) . ?
C37 C49 1.544(2) . ?
C37 C56 1.586(2) . ?
C38 H38 1.0000 . ?
C38 C39 1.512(3) . ?
C38 C47 1.552(3) . ?
C39 H39 0.9500 . ?
C39 C40 1.329(3) . ?
C40 C41 1.530(3) . ?
C40 C45 1.522(3) . ?
C41 H41 1.0000 . ?
C41 C42 1.532(3) . ?
C41 C69 1.538(3) . ?
C42 H42A 0.9900 . ?
C42 H42B 0.9900 . ?
C42 C43 1.514(3) . ?
C43 H43A 0.9900 . ?
C43 H43B 0.9900 . ?
C43 C44 1.524(3) . ?
C44 H44A 0.9900 . ?
C44 H44B 0.9900 . ?
C44 C45 1.544(3) . ?
C45 C46 1.537(3) . ?
C45 C70 1.551(3) . ?
C46 H46A 0.9900 . ?
C46 H46B 0.9900 . ?
C46 C47 1.515(3) . ?
C47 H47 1.0000 . ?
C49 H49A 0.9900 . ?
C49 H49B 0.9900 . ?
C49 C50 1.512(3) . ?
C50 H50 1.0000 . ?
C50 C51 1.517(3) . ?
C51 H51A 0.9900 . ?
C51 H51B 0.9900 . ?
C51 C52 1.546(3) . ?
C52 H52A 0.9900 . ?
C52 H52B 0.9900 . ?
C52 C53 1.542(3) . ?
C53 H53A 0.9900 . ?
C53 H53B 0.9900 . ?
C56 C62 1.523(3) . ?
C56 C63 1.566(3) . ?
C57 C58 1.382(3) . ?
C57 C62 1.393(3) . ?
C58 H58 0.9500 . ?
C58 C59 1.395(3) . ?
C59 H59 0.9500 . ?
C59 C60 1.377(3) . ?
C60 C61 1.386(3) . ?
C61 H61 0.9500 . ?
C61 C62 1.385(3) . ?
C67 H67A 0.9800 . ?
C67 H67B 0.9800 . ?
C67 H67C 0.9800 . ?
C69 H69A 0.9800 . ?
C69 H69B 0.9800 . ?
C69 H69C 0.9800 . ?
C70 H70A 0.9800 . ?
C70 H70B 0.9800 . ?
C70 H70C 0.9800 . ?

loop_
_geom_torsion_atom_site_label_1
_geom_torsion_atom_site_label_2
_geom_torsion_atom_site_label_3
_geom_torsion_atom_site_label_4
_geom_torsion
_geom_torsion_site_symmetry_1
_geom_torsion_site_symmetry_2
_geom_torsion_site_symmetry_3
_geom_torsion_site_symmetry_4
_geom_torsion_publ_flag
F1 C22 C23 C24 179.65(16) . . . . ?
O1 C9 C10 C1 -72.88(19) . . . . ?
O1 C11 C12 C8 -17.12(19) . . . . ?
O1 C11 C12 C13 -139.37(15) . . . . ?
O1 C11 C12 C18 102.21(17) . . . . ?
O2 C11 C12 C8 162.16(19) . . . . ?
O2 C11 C12 C13 39.9(3) . . . . ?
O2 C11 C12 C18 -78.5(2) . . . . ?
O3 N1 C14 C13 -67.64(16) . . . . ?
O3 N1 C14 C15 167.69(13) . . . . ?
O3 N1 C17 C16 -154.60(14) . . . . ?
O3 C18 C19 O4 48.4(2) . . . . ?
O3 C18 C19 N2 -130.45(15) . . . . ?
O3 C18 C20 C21 -60.2(2) . . . . ?
O3 C18 C20 C25 119.39(16) . . . . ?
N1 O3 C18 C12 -66.53(16) . . . . ?
N1 O3 C18 C19 172.66(12) . . . . ?
N1 O3 C18 C20 62.54(17) . . . . ?
N1 C14 C15 C16 -43.07(17) . . . . ?
C1 C2 C3 C4 -59.1(2) . . . . ?
C1 C6 C7 C8 1.7(3) . . . . ?
C1 C6 C28 C4 41.7(2) . . . . ?
C1 C6 C28 C27 -84.3(2) . . . . ?
C2 C1 C6 C7 140.18(18) . . . . ?
C2 C1 C6 C28 -39.5(2) . . . . ?
C2 C1 C10 C9 -166.44(16) . . . . ?
C2 C3 C4 C28 60.1(2) . . . . ?
C3 C4 C28 C6 -50.7(2) . . . . ?
C3 C4 C28 C27 75.9(2) . . . . ?
C6 C1 C2 C3 47.4(2) . . . . ?
C6 C1 C10 C9 -47.0(2) . . . . ?
C6 C7 C8 C9 -4.7(3) . . . . ?
C6 C7 C8 C12 112.4(2) . . . . ?
C7 C6 C28 C4 -138.01(18) . . . . ?
C7 C6 C28 C27 96.0(2) . . . . ?
C7 C8 C9 O1 102.07(16) . . . . ?
C7 C8 C9 C10 -19.0(2) . . . . ?
C7 C8 C12 C11 -99.67(17) . . . . ?
C7 C8 C12 C13 19.4(2) . . . . ?
C7 C8 C12 C18 142.80(15) . . . . ?
C8 C9 C10 C1 46.4(2) . . . . ?
C8 C12 C13 C14 74.24(18) . . . . ?
C8 C12 C18 O3 -70.38(17) . . . . ?
C8 C12 C18 C19 44.72(19) . . . . ?
C8 C12 C18 C20 159.80(15) . . . . ?
C9 O1 C11 O2 -175.59(18) . . . . ?
C9 O1 C11 C12 3.7(2) . . . . ?
C9 C8 C12 C11 22.64(17) . . . . ?
C9 C8 C12 C13 141.73(15) . . . . ?
C9 C8 C12 C18 -94.90(16) . . . . ?
C10 C1 C2 C3 165.66(16) . . . . ?
C10 C1 C6 C7 23.4(2) . . . . ?
C10 C1 C6 C28 -156.29(16) . . . . ?
C11 O1 C9 C8 11.75(19) . . . . ?
C11 O1 C9 C10 136.37(15) . . . . ?
C11 C12 C13 C14 -170.82(14) . . . . ?
C11 C12 C18 O3 176.29(14) . . . . ?
C11 C12 C18 C19 -68.62(18) . . . . ?
C11 C12 C18 C20 46.46(19) . . . . ?
C12 C8 C9 O1 -21.39(17) . . . . ?
C12 C8 C9 C10 -142.43(15) . . . . ?
C12 C13 C14 N1 58.11(18) . . . . ?
C12 C13 C14 C15 169.74(15) . . . . ?
C12 C18 C19 O4 -69.8(2) . . . . ?
C12 C18 C19 N2 111.32(16) . . . . ?
C12 C18 C20 C21 66.6(2) . . . . ?
C12 C18 C20 C25 -113.76(16) . . . . ?
C13 C12 C18 O3 56.63(17) . . . . ?
C13 C12 C18 C19 171.73(14) . . . . ?
C13 C12 C18 C20 -73.19(18) . . . . ?
C13 C14 C15 C16 -159.75(16) . . . . ?
C14 N1 C17 C16 -40.24(17) . . . . ?
C14 C15 C16 C17 19.67(19) . . . . ?
C15 C16 C17 N1 11.46(19) . . . . ?
C17 N1 C14 C13 177.76(15) . . . . ?
C17 N1 C14 C15 53.09(17) . . . . ?
C18 O3 N1 C14 72.90(16) . . . . ?
C18 O3 N1 C17 -174.74(14) . . . . ?
C18 C12 C13 C14 -51.37(18) . . . . ?
C18 C20 C21 C22 179.84(18) . . . . ?
C18 C20 C25 N2 -2.67(19) . . . . ?
C18 C20 C25 C24 -179.38(16) . . . . ?
C19 N2 C25 C20 -4.8(2) . . . . ?
C19 N2 C25 C24 171.74(18) . . . . ?
C19 C18 C20 C21 -171.74(18) . . . . ?
C19 C18 C20 C25 7.89(18) . . . . ?
C20 C18 C19 O4 168.11(17) . . . . ?
C20 C18 C19 N2 -10.77(18) . . . . ?
C20 C21 C22 F1 -179.83(15) . . . . ?
C20 C21 C22 C23 -0.6(3) . . . . ?
C21 C20 C25 N2 177.01(15) . . . . ?
C21 C20 C25 C24 0.3(3) . . . . ?
C21 C22 C23 C24 0.5(3) . . . . ?
C22 C23 C24 C25 0.1(3) . . . . ?
C23 C24 C25 N2 -176.63(17) . . . . ?
C23 C24 C25 C20 -0.5(3) . . . . ?
C25 N2 C19 O4 -168.94(17) . . . . ?
C25 N2 C19 C18 9.9(2) . . . . ?
C25 C20 C21 C22 0.2(2) . . . . ?
C26 N2 C19 O4 -1.6(3) . . . . ?
C26 N2 C19 C18 177.27(16) . . . . ?
C26 N2 C25 C20 -172.05(16) . . . . ?
C26 N2 C25 C24 4.5(3) . . . . ?
C28 C6 C7 C8 -178.61(16) . . . . ?
C29 C1 C2 C3 -74.4(2) . . . . ?
C29 C1 C6 C7 -99.1(2) . . . . ?
C29 C1 C6 C28 81.2(2) . . . . ?
C29 C1 C10 C9 75.2(2) . . . . ?
F2 C60 C61 C62 179.33(16) . . . . ?
O48 C36 C37 C38 -19.66(19) . . . . ?
O48 C36 C37 C49 -141.60(16) . . . . ?
O48 C36 C37 C56 99.74(17) . . . . ?
O55 N54 C50 C49 -68.82(17) . . . . ?
O55 N54 C50 C51 166.09(13) . . . . ?
O55 N54 C53 C52 -155.26(14) . . . . ?
O55 C56 C62 C57 108.41(17) . . . . ?
O55 C56 C62 C61 -72.2(2) . . . . ?
O55 C56 C63 O65 58.2(2) . . . . ?
O55 C56 C63 N64 -117.85(15) . . . . ?
O68 C36 C37 C38 158.96(18) . . . . ?
O68 C36 C37 C49 37.0(2) . . . . ?
O68 C36 C37 C56 -81.6(2) . . . . ?
N54 O55 C56 C37 -64.88(16) . . . . ?
N54 O55 C56 C62 64.95(17) . . . . ?
N54 O55 C56 C63 172.76(13) . . . . ?
N54 C50 C51 C52 -39.48(18) . . . . ?
N64 C57 C58 C59 179.33(17) . . . . ?
N64 C57 C62 C56 -0.1(2) . . . . ?
N64 C57 C62 C61 -179.63(16) . . . . ?
C36 O48 C47 C38 0.7(2) . . . . ?
C36 O48 C47 C46 124.71(17) . . . . ?
C36 C37 C38 C39 -104.91(17) . . . . ?
C36 C37 C38 C47 18.51(18) . . . . ?
C36 C37 C49 C50 -166.68(15) . . . . ?
C36 C37 C56 O55 170.09(14) . . . . ?
C36 C37 C56 C62 41.6(2) . . . . ?
C36 C37 C56 C63 -76.73(19) . . . . ?
C37 C38 C39 C40 103.7(2) . . . . ?
C37 C38 C47 O48 -12.55(19) . . . . ?
C37 C38 C47 C46 -132.60(17) . . . . ?
C37 C49 C50 N54 56.74(19) . . . . ?
C37 C49 C50 C51 169.70(16) . . . . ?
C37 C56 C62 C57 -125.01(16) . . . . ?
C37 C56 C62 C61 54.4(3) . . . . ?
C37 C56 C63 O65 -59.5(3) . . . . ?
C37 C56 C63 N64 124.37(16) . . . . ?
C38 C37 C49 C50 78.89(19) . . . . ?
C38 C37 C56 O55 -76.28(18) . . . . ?
C38 C37 C56 C62 155.27(15) . . . . ?
C38 C37 C56 C63 36.9(2) . . . . ?
C38 C39 C40 C41 -175.88(18) . . . . ?
C38 C39 C40 C45 1.5(3) . . . . ?
C39 C38 C47 O48 112.45(17) . . . . ?
C39 C38 C47 C46 -7.6(2) . . . . ?
C39 C40 C41 C42 -145.82(18) . . . . ?
C39 C40 C41 C69 89.0(2) . . . . ?
C39 C40 C45 C44 148.70(19) . . . . ?
C39 C40 C45 C46 31.3(2) . . . . ?
C39 C40 C45 C70 -91.1(2) . . . . ?
C40 C41 C42 C43 -49.4(2) . . . . ?
C40 C45 C46 C47 -52.8(2) . . . . ?
C41 C40 C45 C44 -34.0(2) . . . . ?
C41 C40 C45 C46 -151.39(17) . . . . ?
C41 C40 C45 C70 86.2(2) . . . . ?
C41 C42 C43 C44 61.3(2) . . . . ?
C42 C43 C44 C45 -59.6(2) . . . . ?
C43 C44 C45 C40 44.7(2) . . . . ?
C43 C44 C45 C46 162.57(18) . . . . ?
C43 C44 C45 C70 -77.1(2) . . . . ?
C44 C45 C46 C47 -173.05(18) . . . . ?
C45 C40 C41 C42 36.8(2) . . . . ?
C45 C40 C41 C69 -88.4(2) . . . . ?
C45 C46 C47 O48 -77.3(2) . . . . ?
C45 C46 C47 C38 41.9(3) . . . . ?
C47 O48 C36 O68 -166.38(17) . . . . ?
C47 O48 C36 C37 12.3(2) . . . . ?
C47 C38 C39 C40 -14.7(3) . . . . ?
C49 C37 C38 C39 12.4(2) . . . . ?
C49 C37 C38 C47 135.85(16) . . . . ?
C49 C37 C56 O55 52.05(18) . . . . ?
C49 C37 C56 C62 -76.40(19) . . . . ?
C49 C37 C56 C63 165.24(15) . . . . ?
C49 C50 C51 C52 -156.46(16) . . . . ?
C50 N54 C53 C52 -41.30(18) . . . . ?
C50 C51 C52 C53 15.1(2) . . . . ?
C51 C52 C53 N54 15.01(19) . . . . ?
C53 N54 C50 C49 176.43(14) . . . . ?
C53 N54 C50 C51 51.34(17) . . . . ?
C56 O55 N54 C50 74.60(16) . . . . ?
C56 O55 N54 C53 -173.43(14) . . . . ?
C56 C37 C38 C39 137.70(16) . . . . ?
C56 C37 C38 C47 -98.87(17) . . . . ?
C56 C37 C49 C50 -47.95(19) . . . . ?
C57 N64 C63 O65 -174.75(18) . . . . ?
C57 N64 C63 C56 1.4(2) . . . . ?
C57 C58 C59 C60 0.2(3) . . . . ?
C58 C57 C62 C56 -179.97(16) . . . . ?
C58 C57 C62 C61 0.5(3) . . . . ?
C58 C59 C60 F2 -179.64(16) . . . . ?
C58 C59 C60 C61 0.8(3) . . . . ?
C59 C60 C61 C62 -1.1(3) . . . . ?
C60 C61 C62 C56 -178.93(18) . . . . ?
C60 C61 C62 C57 0.4(3) . . . . ?
C62 C56 C63 O65 174.70(18) . . . . ?
C62 C56 C63 N64 -1.39(19) . . . . ?
C62 C57 C58 C59 -0.9(3) . . . . ?
C63 N64 C57 C58 178.98(18) . . . . ?
C63 N64 C57 C62 -0.9(2) . . . . ?
C63 C56 C62 C57 0.90(19) . . . . ?
C63 C56 C62 C61 -179.69(19) . . . . ?
C67 N64 C57 C58 6.9(3) . . . . ?
C67 N64 C57 C62 -172.93(17) . . . . ?
C67 N64 C63 O65 -2.6(3) . . . . ?
C67 N64 C63 C56 173.62(16) . . . . ?
C69 C41 C42 C43 75.8(2) . . . . ?
C70 C45 C46 C47 69.0(2) . . . . ?
